data_7709877
loop_
_publ_author_name
'Esarte Palomero, Orhi'
'Jones, Richard A.'

_publ_section_title
;
 Ferrocene Tethered Boramidinate Frustrated Lewis Pairs: Stepwise Capture
 of CO2 and CO
;
_journal_name_full 'Dalton Transactions'
_journal_paper_doi 10.1039/D2DT00691J
_journal_year 2022
_chemical_formula_moiety 'C46 H28 B2 F20 Fe N4 O4, C H2 Cl2'
_chemical_formula_sum 'C47 H30 B2 Cl2 F20 Fe N4 O4'
_chemical_formula_weight 1243.12
_space_group_crystal_system monoclinic
_space_group_IT_number 4
_space_group_name_Hall 'P 2yb'
_space_group_name_H-M_alt 'P 1 21 1'
_atom_sites_solution_hydrogens geom
_atom_sites_solution_primary dual
_audit_creation_date 2019-04-01
_audit_creation_method
;
Olex2 1.2
(compiled 2018.05.29 svn.r3508 for OlexSys, GUI svn.r5506)
;
_audit_update_record
;
2019-11-30 deposited with the CCDC.	2022-03-18 downloaded from the CCDC.
;
_cell_angle_alpha 90
_cell_angle_beta 115.732(4)
_cell_angle_gamma 90
_cell_formula_units_Z 2
_cell_length_a 10.3630(3)
_cell_length_b 25.0739(5)
_cell_length_c 10.4150(3)
_cell_measurement_reflns_used 10741
_cell_measurement_temperature 100.0(4)
_cell_measurement_theta_max 75.4560
_cell_measurement_theta_min 3.4900
_cell_volume 2437.88(14)
_computing_cell_refinement 'CrysAlisPro 1.171.40.39a (Rigaku OD, 2019)'
_computing_data_collection 'CrysAlisPro 1.171.40.39a (Rigaku OD, 2019)'
_computing_data_reduction 'CrysAlisPro 1.171.40.39a (Rigaku OD, 2019)'
_computing_molecular_graphics 'Olex2 (Dolomanov et al., 2009)'
_computing_publication_material 'Olex2 (Dolomanov et al., 2009)'
_computing_structure_refinement 'ShelXL (Sheldrick, 2015)'
_computing_structure_solution 'ShelXT (Sheldrick, 2015)'
_diffrn_ambient_environment N~2~
_diffrn_ambient_temperature 100.0(4)
_diffrn_detector 'CCD plate'
_diffrn_detector_area_resol_mean 5.2940
_diffrn_detector_type AtlasS2
_diffrn_measured_fraction_theta_full 1.000
_diffrn_measured_fraction_theta_max 0.990
_diffrn_measurement_details
;
List of Runs (angles in degrees, time in seconds):

  # Type    Start    End  Width  t~exp~   \w     \q     \k     \f   Frames
#--------------------------------------------------------------------------
  1  \w    -80.00  -2.00   1.00   17.50    --  -41.59 125.00  60.00   78
  2  \w   -111.00 -17.00   1.00   17.50    --  -41.59 -38.00-120.00   94
  3  \w   -115.00 -13.00   1.00   17.50    --  -41.59 -57.00   0.00  102
  4  \w   -102.00 -21.00   1.00   17.50    --  -41.59 -38.00 150.00   81
  5  \w     51.00  90.00   1.00   17.50    --   41.59-125.00 -30.00   39
  6  \w     37.00  64.00   1.00   50.00    --  112.00-111.00  30.00   27
  7  \w     49.00  76.00   1.00   50.00    --  112.00 -45.00 120.00   27
  8  \w     35.00 110.00   1.00   50.00    --  112.00 -94.00  60.00   75
  9  \w     36.00 113.00   1.00   50.00    --  112.00-111.00 -60.00   77
 10  \w    118.00 164.00   1.00   50.00    --  112.00 -15.00 -30.00   46
 11  \w     30.00 117.00   1.00   50.00    --  112.00 -15.00 -30.00   87
 12  \w     60.00 178.00   1.00   50.00    --  112.00  15.00   0.00  118
 13  \w     93.00 138.00   1.00   50.00    --  112.00 -45.00 120.00   45
 14  \w     40.00 133.00   1.00   50.00    --  112.00 -61.00 -90.00   93
 15  \w     79.00 113.00   1.00   50.00    --  112.00-111.00  30.00   34
 16  \w     44.00 132.00   1.00   50.00    --  112.00 -45.00  30.00   88
 17  \w     39.00 113.00   1.00   50.00    --  112.00-111.00-180.00   74
 18  \w     35.00 107.00   1.00   50.00    --  112.00 -94.00-150.00   72
 19  \w     68.00 161.00   1.00   50.00    --  112.00 -15.00 120.00   93
 20  \w     30.00  57.00   1.00   50.00    --  112.00 -15.00 120.00   27
;
_diffrn_measurement_device 'four-circle diffractometer'
_diffrn_measurement_device_type 'SuperNova, Dual, Cu at home/near, AtlasS2'
_diffrn_measurement_method '\w scans'
_diffrn_orient_matrix_type 'CrysAlisPro convention (1999,Acta A55,543-557)'
_diffrn_orient_matrix_UB_11 -0.0677012000
_diffrn_orient_matrix_UB_12 -0.0535171000
_diffrn_orient_matrix_UB_13 0.0107354000
_diffrn_orient_matrix_UB_21 -0.0345788000
_diffrn_orient_matrix_UB_22 -0.0122756000
_diffrn_orient_matrix_UB_23 -0.1565680000
_diffrn_orient_matrix_UB_31 0.1464481000
_diffrn_orient_matrix_UB_32 -0.0275913000
_diffrn_orient_matrix_UB_33 0.0483109000
_diffrn_radiation_monochromator mirror
_diffrn_radiation_probe x-ray
_diffrn_radiation_type CuK\a
_diffrn_radiation_wavelength 1.54184
_diffrn_reflns_av_R_equivalents 0.0413
_diffrn_reflns_av_unetI/netI 0.0477
_diffrn_reflns_Laue_measured_fraction_full 1.000
_diffrn_reflns_Laue_measured_fraction_max 0.990
_diffrn_reflns_limit_h_max 13
_diffrn_reflns_limit_h_min -8
_diffrn_reflns_limit_k_max 29
_diffrn_reflns_limit_k_min -31
_diffrn_reflns_limit_l_max 13
_diffrn_reflns_limit_l_min -13
_diffrn_reflns_number 19493
_diffrn_reflns_point_group_measured_fraction_full 0.974
_diffrn_reflns_point_group_measured_fraction_max 0.951
_diffrn_reflns_theta_full 67.684
_diffrn_reflns_theta_max 75.736
_diffrn_reflns_theta_min 3.525
_diffrn_source 'micro-focus sealed X-ray tube'
_diffrn_source_type 'SuperNova (Cu) X-ray Source'
_exptl_absorpt_coefficient_mu 4.650
_exptl_absorpt_correction_T_max 1.00000
_exptl_absorpt_correction_T_min 0.68685
_exptl_absorpt_correction_type multi-scan
_exptl_absorpt_process_details
;
CrysAlisPro 1.171.40.39a (Rigaku Oxford Diffraction, 2019)
Empirical absorption correction using spherical harmonics,
 implemented in SCALE3 ABSPACK scaling algorithm.
;
_exptl_crystal_colour 'light yellow'
_exptl_crystal_colour_modifier light
_exptl_crystal_colour_primary yellow
_exptl_crystal_density_diffrn 1.693
_exptl_crystal_description plate
_exptl_crystal_F_000 1244
_exptl_crystal_recrystallization_method 'Slow vapour diffusion of pentane into a dichloromethane solution'
_exptl_crystal_size_max 0.104
_exptl_crystal_size_mid 0.093
_exptl_crystal_size_min 0.057
_refine_diff_density_max 0.327
_refine_diff_density_min -0.425
_refine_diff_density_rms 0.064
_refine_ls_abs_structure_details
;
 Flack x determined using 3638 quotients [(I+)-(I-)]/[(I+)+(I-)]
 (Parsons, Flack and Wagner, Acta Cryst. B69 (2013) 249-259).
;
_refine_ls_abs_structure_Flack -0.013(4)
_refine_ls_extinction_method none
_refine_ls_goodness_of_fit_ref 1.088
_refine_ls_hydrogen_treatment constr
_refine_ls_matrix_type full
_refine_ls_number_parameters 727
_refine_ls_number_reflns 9626
_refine_ls_number_restraints 1
_refine_ls_restrained_S_all 1.088
_refine_ls_R_factor_all 0.0448
_refine_ls_R_factor_gt 0.0409
_refine_ls_shift/su_max 0.000
_refine_ls_shift/su_mean 0.000
_refine_ls_structure_factor_coef Fsqd
_refine_ls_weighting_details 'w=1/[\s^2^(Fo^2^)+(0.0645P)^2^+0.8062P] where P=(Fo^2^+2Fc^2^)/3'
_refine_ls_weighting_scheme calc
_refine_ls_wR_factor_gt 0.1083
_refine_ls_wR_factor_ref 0.1154
_reflns_Friedel_coverage 0.877
_reflns_Friedel_fraction_full 0.946
_reflns_Friedel_fraction_max 0.910
_reflns_number_gt 8916
_reflns_number_total 9626
_reflns_threshold_expression 'I > 2\s(I)'
_cod_data_source_file d2dt00691j2.cif
_cod_data_source_block oepgfctbupiersco2
_cod_original_cell_volume 2437.88(13)
_cod_database_code 7709877
_shelx_shelxl_version_number 2017/1
_chemical_oxdiff_formula C47H30B2N4Fe1F20O4Cl2
_shelx_space_group_comment
;
The symmetry employed for this shelxl refinement is uniquely defined
by the following loop, which should always be used as a source of
symmetry information in preference to the above space-group names.
They are only intended as comments.
;
_shelx_estimated_absorpt_t_max 0.777
_shelx_estimated_absorpt_t_min 0.643
_reflns_odcompleteness_completeness 99.69
_reflns_odcompleteness_iscentric 1
_reflns_odcompleteness_theta 74.33
_olex2_refinement_description
;
1. Fixed Uiso
 At 1.2 times of:
  All C(H) groups, All C(H,H) groups
 At 1.5 times of:
  All C(H,H,H) groups
2.a Secondary CH2 refined with riding coordinates:
 C47(H47A,H47B)
2.b Aromatic/amide H refined with riding coordinates:
 C29(H29), C1(H1), C24(H24), C23(H23), C27(H27), C25(H25), C26(H26), C20(H20),
 C21(H21), C22(H22)
2.c Idealised Me refined as rotating group:
 C32(H32A,H32B,H32C), C6(H6A,H6B,H6C), C33(H33A,H33B,H33C), C5(H5A,H5B,H5C),
 C34(H34A,H34B,H34C), C4(H4A,H4B,H4C)
;
_olex2_exptl_crystal_mounting_method 'Coated in Paratone oil and mounted on a Nylon loop'
_olex2_submission_special_instructions 'No special instructions were received'
_oxdiff_exptl_absorpt_empirical_details
;
Empirical correction (ABSPACK) includes:
- Absorption correction using spherical harmonics
- Frame scaling
- Detector area scaling
;
_oxdiff_exptl_absorpt_empirical_full_max 1.936
_oxdiff_exptl_absorpt_empirical_full_min 0.667

loop_
_space_group_symop_operation_xyz
'x, y, z'
'-x, y+1/2, -z'

loop_
_atom_site_label
_atom_site_type_symbol
_atom_site_fract_x
_atom_site_fract_y
_atom_site_fract_z
_atom_site_U_iso_or_equiv
_atom_site_adp_type
_atom_site_occupancy
_atom_site_site_symmetry_order
_atom_site_calc_flag
_atom_site_refinement_flags_posn
_atom_site_refinement_flags_adp
_atom_site_refinement_flags_occupancy
_atom_site_disorder_assembly
_atom_site_disorder_group
Fe1 Fe 0.64947(7) 0.49868(3) 0.78065(7) 0.01452(14) Uani 1 1 d . . . . .
Cl2 Cl -0.11237(17) 0.33083(8) 0.1452(2) 0.0503(4) Uani 1 1 d . . . . .
Cl1 Cl 0.01526(19) 0.27421(7) 0.4150(2) 0.0515(4) Uani 1 1 d . . . . .
F16 F 0.6060(3) 0.37265(11) 0.1647(3) 0.0231(6) Uani 1 1 d . . . . .
F15 F 0.6652(3) 0.47890(12) 0.2786(3) 0.0274(6) Uani 1 1 d . . . . .
F20 F 0.3848(3) 0.41112(13) 0.4688(3) 0.0286(6) Uani 1 1 d . . . . .
F10 F 0.5574(3) 0.64405(12) 1.1244(3) 0.0281(6) Uani 1 1 d . . . . .
F19 F 0.1321(3) 0.41260(14) 0.2443(4) 0.0350(7) Uani 1 1 d . . . . .
F5 F 0.0786(3) 0.64595(14) 0.7650(4) 0.0333(7) Uani 1 1 d . . . . .
F6 F 0.1597(3) 0.54218(12) 0.8120(3) 0.0289(6) Uani 1 1 d . . . . .
F17 F 0.3485(4) 0.37195(12) -0.0586(3) 0.0300(6) Uani 1 1 d . . . . .
F11 F 0.9637(3) 0.35968(13) 0.6375(3) 0.0314(7) Uani 1 1 d . . . . .
F1 F 0.3857(3) 0.61318(13) 0.5446(3) 0.0309(6) Uani 1 1 d . . . . .
F7 F 0.1364(3) 0.50074(14) 1.0357(3) 0.0336(7) Uani 1 1 d . . . . .
F8 F 0.3248(3) 0.52662(12) 1.3046(3) 0.0304(7) Uani 1 1 d . . . . .
F18 F 0.1082(4) 0.38953(13) -0.0204(3) 0.0352(7) Uani 1 1 d . . . . .
F13 F 1.1624(3) 0.49157(15) 0.4598(3) 0.0358(7) Uani 1 1 d . . . . .
F14 F 0.8977(4) 0.52639(13) 0.2844(3) 0.0361(7) Uani 1 1 d . . . . .
F9 F 0.5376(4) 0.59865(13) 1.3469(3) 0.0332(7) Uani 1 1 d . . . . .
F3 F -0.1051(4) 0.63871(15) 0.2685(4) 0.0406(8) Uani 1 1 d . . . . .
F2 F 0.1612(4) 0.62153(14) 0.2896(3) 0.0377(8) Uani 1 1 d . . . . .
F4 F -0.1450(3) 0.64953(15) 0.5099(4) 0.0416(8) Uani 1 1 d . . . . .
F12 F 1.1935(4) 0.40662(16) 0.6346(4) 0.0413(8) Uani 1 1 d . . . . .
O3 O 0.6981(4) 0.32461(13) 0.4649(3) 0.0229(7) Uani 1 1 d . . . . .
O2 O 0.4013(4) 0.68652(13) 0.8624(4) 0.0230(7) Uani 1 1 d . . . . .
O1 O 0.5082(4) 0.76401(13) 0.8819(4) 0.0245(7) Uani 1 1 d . . . . .
O4 O 0.6735(5) 0.24165(14) 0.5217(4) 0.0351(9) Uani 1 1 d . . . . .
N1 N 0.6321(4) 0.68859(15) 0.8777(4) 0.0198(7) Uani 1 1 d . . . . .
N3 N 0.6730(4) 0.39770(15) 0.6065(4) 0.0191(7) Uani 1 1 d . . . . .
N2 N 0.5197(4) 0.60535(15) 0.8373(4) 0.0193(7) Uani 1 1 d . . . . .
N4 N 0.6279(5) 0.30957(16) 0.6461(4) 0.0219(8) Uani 1 1 d . . . . .
C41 C 0.8026(5) 0.41395(18) 0.4506(5) 0.0208(9) Uani 1 1 d . . . . .
C29 C 0.6503(5) 0.36097(19) 0.6834(5) 0.0205(9) Uani 1 1 d . . . . .
H29 H 0.649714 0.371190 0.768980 0.025 Uiso 1 1 calc R . . . .
C42 C 0.9419(6) 0.3989(2) 0.5410(5) 0.0249(10) Uani 1 1 d . . . . .
C36 C 0.4906(5) 0.38266(17) 0.1891(5) 0.0197(9) Uani 1 1 d . . . . .
C28 C 0.7081(5) 0.45126(18) 0.6574(5) 0.0203(9) Uani 1 1 d . . . . .
C2 C 0.5087(5) 0.71625(18) 0.8728(5) 0.0194(8) Uani 1 1 d . . . . .
C12 C 0.1030(5) 0.6371(2) 0.6499(6) 0.0255(10) Uani 1 1 d . . . . .
C37 C 0.3594(6) 0.38206(18) 0.0729(5) 0.0222(9) Uani 1 1 d . . . . .
C19 C 0.5398(5) 0.54906(18) 0.8510(5) 0.0214(9) Uani 1 1 d . . . . .
C46 C 0.7936(5) 0.45818(19) 0.3657(5) 0.0231(9) Uani 1 1 d . . . . .
C15 C 0.2399(5) 0.53646(19) 1.0569(6) 0.0235(9) Uani 1 1 d . . . . .
C10 C 0.0058(6) 0.6349(2) 0.3978(6) 0.0300(11) Uani 1 1 d . . . . .
C14 C 0.2520(5) 0.55964(19) 0.9422(5) 0.0218(9) Uani 1 1 d . . . . .
C11 C -0.0137(6) 0.6404(2) 0.5194(6) 0.0298(11) Uani 1 1 d . . . . .
C13 C 0.3533(5) 0.59858(18) 0.9569(5) 0.0201(9) Uani 1 1 d . . . . .
C32 C 0.5244(7) 0.3023(2) 0.8209(6) 0.0336(12) Uani 1 1 d . . . . .
H32A H 0.602464 0.321538 0.892884 0.050 Uiso 1 1 calc GR . . . .
H32B H 0.484323 0.278203 0.865490 0.050 Uiso 1 1 calc GR . . . .
H32C H 0.452172 0.327034 0.762124 0.050 Uiso 1 1 calc GR . . . .
C40 C 0.3837(6) 0.40183(19) 0.3409(5) 0.0232(9) Uani 1 1 d . . . . .
C30 C 0.6666(6) 0.28867(19) 0.5382(5) 0.0249(10) Uani 1 1 d . . . . .
C1 C 0.6297(5) 0.63553(18) 0.8641(5) 0.0197(9) Uani 1 1 d . . . . .
H1 H 0.714076 0.618944 0.874771 0.024 Uiso 1 1 calc R . . . .
C16 C 0.3360(6) 0.5494(2) 1.1934(6) 0.0260(10) Uani 1 1 d . . . . .
C9 C 0.1409(6) 0.6255(2) 0.4089(6) 0.0278(10) Uani 1 1 d . . . . .
C24 C 0.6362(6) 0.4971(2) 0.5776(5) 0.0254(9) Uani 1 1 d . . . . .
H24 H 0.553489 0.497480 0.492065 0.031 Uiso 1 1 calc R . . . .
C7 C 0.2430(5) 0.62624(18) 0.6691(5) 0.0222(9) Uani 1 1 d . . . . .
C23 C 0.4448(5) 0.51001(19) 0.7585(6) 0.0277(11) Uani 1 1 d . . . . .
H23 H 0.364279 0.516430 0.673478 0.033 Uiso 1 1 calc R . . . .
C35 C 0.5094(5) 0.39202(18) 0.3286(5) 0.0207(9) Uani 1 1 d . . . . .
C3 C 0.7666(5) 0.7203(2) 0.9024(6) 0.0256(10) Uani 1 1 d . . . . .
C39 C 0.2490(5) 0.40196(19) 0.2253(6) 0.0251(10) Uani 1 1 d . . . . .
C45 C 0.9122(6) 0.4839(2) 0.3679(5) 0.0264(10) Uani 1 1 d . . . . .
C18 C 0.4482(5) 0.60947(18) 1.0976(5) 0.0227(9) Uani 1 1 d . . . . .
C44 C 1.0475(6) 0.4663(2) 0.4579(5) 0.0265(10) Uani 1 1 d . . . . .
C27 C 0.8329(5) 0.4677(2) 0.7811(6) 0.0254(10) Uani 1 1 d . . . . .
H27 H 0.898976 0.445533 0.850015 0.030 Uiso 1 1 calc R . . . .
C25 C 0.7160(6) 0.54255(19) 0.6545(6) 0.0254(10) Uani 1 1 d . . . . .
H25 H 0.693065 0.577981 0.628062 0.030 Uiso 1 1 calc R . . . .
C31 C 0.5788(6) 0.2709(2) 0.7295(6) 0.0272(10) Uani 1 1 d . . . . .
C26 C 0.8360(5) 0.5245(2) 0.7779(6) 0.0279(11) Uani 1 1 d . . . . .
H26 H 0.905192 0.546160 0.845384 0.033 Uiso 1 1 calc R . . . .
C8 C 0.2553(5) 0.6218(2) 0.5418(5) 0.0238(9) Uani 1 1 d . . . . .
C20 C 0.6499(7) 0.5229(2) 0.9701(5) 0.0289(11) Uani 1 1 d . . . . .
H20 H 0.725122 0.539119 1.046245 0.035 Uiso 1 1 calc R . . . .
C21 C 0.6219(7) 0.4668(2) 0.9494(6) 0.0325(13) Uani 1 1 d . . . . .
H21 H 0.677006 0.439956 1.010179 0.039 Uiso 1 1 calc R . . . .
C43 C 1.0626(6) 0.4235(2) 0.5456(6) 0.0286(10) Uani 1 1 d . . . . .
C22 C 0.4970(6) 0.4590(2) 0.8216(7) 0.0305(11) Uani 1 1 d . . . . .
H22 H 0.455488 0.426192 0.784584 0.037 Uiso 1 1 calc R . . . .
C17 C 0.4418(6) 0.5862(2) 1.2150(5) 0.0244(9) Uani 1 1 d . . . . .
C6 C 0.8870(6) 0.6825(2) 0.9125(8) 0.0384(14) Uani 1 1 d . . . . .
H6A H 0.904550 0.656876 0.986760 0.058 Uiso 1 1 calc GR . . . .
H6B H 0.972589 0.702673 0.933806 0.058 Uiso 1 1 calc GR . . . .
H6C H 0.859114 0.664299 0.823332 0.058 Uiso 1 1 calc GR . . . .
C38 C 0.2377(6) 0.39130(19) 0.0912(5) 0.0253(10) Uani 1 1 d . . . . .
C33 C 0.4538(7) 0.2380(2) 0.6251(6) 0.0352(12) Uani 1 1 d . . . . .
H33A H 0.379620 0.261441 0.563175 0.053 Uiso 1 1 calc GR . . . .
H33B H 0.417142 0.215933 0.676966 0.053 Uiso 1 1 calc GR . . . .
H33C H 0.485974 0.215955 0.569406 0.053 Uiso 1 1 calc GR . . . .
C5 C 0.8176(6) 0.7502(2) 1.0433(6) 0.0300(11) Uani 1 1 d . . . . .
H5A H 0.744523 0.774621 1.039107 0.045 Uiso 1 1 calc GR . . . .
H5B H 0.903355 0.769617 1.060362 0.045 Uiso 1 1 calc GR . . . .
H5C H 0.837008 0.725190 1.119334 0.045 Uiso 1 1 calc GR . . . .
C47 C -0.1431(7) 0.2846(3) 0.2587(8) 0.0424(14) Uani 1 1 d . . . . .
H47A H -0.217059 0.298283 0.283268 0.051 Uiso 1 1 calc R . . . .
H47B H -0.176020 0.251009 0.209142 0.051 Uiso 1 1 calc R . . . .
C34 C 0.7047(7) 0.2360(2) 0.8232(6) 0.0350(12) Uani 1 1 d . . . . .
H34A H 0.732824 0.214038 0.764176 0.053 Uiso 1 1 calc GR . . . .
H34B H 0.677018 0.213750 0.882033 0.053 Uiso 1 1 calc GR . . . .
H34C H 0.783705 0.258167 0.882541 0.053 Uiso 1 1 calc GR . . . .
C4 C 0.7305(7) 0.7572(2) 0.7751(6) 0.0353(12) Uani 1 1 d . . . . .
H4A H 0.708466 0.736326 0.690929 0.053 Uiso 1 1 calc GR . . . .
H4B H 0.811110 0.779824 0.792064 0.053 Uiso 1 1 calc GR . . . .
H4C H 0.649270 0.778798 0.762240 0.053 Uiso 1 1 calc GR . . . .
B2 B 0.6681(6) 0.3829(2) 0.4587(6) 0.0211(10) Uani 1 1 d . . . . .
B1 B 0.3751(6) 0.6287(2) 0.8278(6) 0.0213(10) Uani 1 1 d . . . . .

loop_
_atom_site_aniso_label
_atom_site_aniso_U_11
_atom_site_aniso_U_22
_atom_site_aniso_U_33
_atom_site_aniso_U_23
_atom_site_aniso_U_13
_atom_site_aniso_U_12
Fe1 0.0161(3) 0.0142(3) 0.0169(3) 0.0000(3) 0.0106(2) 0.0013(3)
Cl2 0.0378(7) 0.0590(10) 0.0623(10) -0.0050(8) 0.0294(7) -0.0107(7)
Cl1 0.0486(9) 0.0467(9) 0.0652(10) -0.0066(8) 0.0303(8) 0.0006(7)
F16 0.0298(15) 0.0239(14) 0.0251(13) -0.0017(11) 0.0209(12) -0.0007(11)
F15 0.0276(14) 0.0203(13) 0.0317(15) 0.0061(11) 0.0102(12) -0.0003(11)
F20 0.0294(15) 0.0377(16) 0.0257(14) -0.0074(12) 0.0186(12) 0.0010(12)
F10 0.0325(15) 0.0272(15) 0.0299(15) -0.0068(12) 0.0183(13) -0.0115(12)
F19 0.0259(15) 0.0390(18) 0.0451(18) -0.0095(14) 0.0201(14) -0.0006(13)
F5 0.0294(15) 0.0427(18) 0.0390(16) 0.0070(14) 0.0252(14) 0.0103(13)
F6 0.0255(14) 0.0283(15) 0.0330(15) -0.0015(12) 0.0127(12) -0.0081(12)
F17 0.0443(18) 0.0271(15) 0.0201(13) -0.0023(11) 0.0151(13) -0.0029(13)
F11 0.0328(16) 0.0346(17) 0.0324(15) 0.0149(13) 0.0195(13) 0.0074(13)
F1 0.0292(15) 0.0399(17) 0.0329(15) 0.0005(13) 0.0224(13) 0.0044(13)
F7 0.0274(14) 0.0299(15) 0.0434(16) 0.0096(15) 0.0153(13) -0.0062(13)
F8 0.0389(17) 0.0273(15) 0.0337(16) 0.0101(12) 0.0239(14) 0.0019(13)
F18 0.0307(16) 0.0316(16) 0.0339(16) -0.0042(12) 0.0051(13) 0.0016(13)
F13 0.0295(15) 0.049(2) 0.0329(15) 0.0011(14) 0.0171(13) -0.0120(15)
F14 0.0400(18) 0.0326(17) 0.0306(15) 0.0098(12) 0.0106(14) -0.0126(14)
F9 0.0427(18) 0.0341(17) 0.0247(14) -0.0014(12) 0.0165(14) -0.0068(14)
F3 0.0358(17) 0.0371(18) 0.0364(17) 0.0109(14) 0.0039(14) 0.0042(14)
F2 0.050(2) 0.0390(18) 0.0270(15) 0.0043(13) 0.0199(15) 0.0104(15)
F4 0.0220(15) 0.052(2) 0.056(2) 0.0115(17) 0.0213(15) 0.0065(14)
F12 0.0241(15) 0.056(2) 0.0432(18) 0.0131(16) 0.0142(14) 0.0065(15)
O3 0.0349(18) 0.0181(16) 0.0248(16) 0.0014(12) 0.0214(15) 0.0026(13)
O2 0.0226(16) 0.0168(16) 0.0383(18) -0.0032(13) 0.0215(15) 0.0002(12)
O1 0.0302(17) 0.0148(16) 0.0343(18) -0.0006(13) 0.0195(15) 0.0016(13)
O4 0.062(3) 0.0160(17) 0.042(2) 0.0008(15) 0.036(2) 0.0029(16)
N1 0.0208(18) 0.0166(18) 0.0280(18) -0.0025(14) 0.0163(16) -0.0009(14)
N3 0.0252(19) 0.0141(17) 0.0248(18) 0.0010(14) 0.0171(16) 0.0040(14)
N2 0.0218(19) 0.0167(18) 0.0262(18) -0.0032(14) 0.0169(16) -0.0007(14)
N4 0.032(2) 0.0157(18) 0.0267(19) 0.0017(15) 0.0210(17) 0.0023(15)
C41 0.028(2) 0.017(2) 0.022(2) 0.0004(16) 0.0157(19) 0.0034(17)
C29 0.024(2) 0.020(2) 0.023(2) 0.0018(17) 0.0155(19) 0.0026(17)
C42 0.030(2) 0.025(2) 0.026(2) 0.0034(19) 0.018(2) 0.0048(19)
C36 0.028(2) 0.015(2) 0.021(2) -0.0021(16) 0.0152(19) -0.0008(16)
C28 0.025(2) 0.017(2) 0.023(2) -0.0044(17) 0.0145(19) -0.0013(17)
C2 0.024(2) 0.016(2) 0.024(2) -0.0003(16) 0.0166(18) -0.0008(16)
C12 0.027(2) 0.024(2) 0.033(2) 0.0028(19) 0.020(2) 0.0019(18)
C37 0.032(2) 0.017(2) 0.021(2) -0.0010(16) 0.015(2) -0.0013(17)
C19 0.026(2) 0.015(2) 0.035(2) 0.0003(18) 0.025(2) 0.0011(17)
C46 0.027(2) 0.021(2) 0.021(2) -0.0010(17) 0.0097(19) 0.0020(18)
C15 0.019(2) 0.020(2) 0.035(2) 0.0032(18) 0.0146(19) 0.0000(17)
C10 0.030(3) 0.024(2) 0.034(3) 0.006(2) 0.011(2) 0.001(2)
C14 0.021(2) 0.021(2) 0.028(2) -0.0007(17) 0.0151(19) -0.0008(17)
C11 0.022(2) 0.028(3) 0.040(3) 0.010(2) 0.015(2) 0.0035(19)
C13 0.022(2) 0.016(2) 0.030(2) -0.0043(17) 0.0181(19) 0.0020(16)
C32 0.054(3) 0.026(3) 0.038(3) 0.003(2) 0.036(3) -0.002(2)
C40 0.030(2) 0.018(2) 0.026(2) -0.0031(17) 0.017(2) -0.0012(17)
C30 0.034(3) 0.019(2) 0.029(2) 0.0005(18) 0.020(2) 0.0038(18)
C1 0.022(2) 0.020(2) 0.023(2) 0.0000(16) 0.0150(18) 0.0025(17)
C16 0.032(3) 0.020(2) 0.033(2) 0.0058(19) 0.021(2) 0.0028(19)
C9 0.038(3) 0.023(2) 0.027(2) 0.0030(19) 0.019(2) 0.002(2)
C24 0.045(3) 0.019(2) 0.0208(19) 0.0007(19) 0.021(2) 0.001(2)
C7 0.027(2) 0.018(2) 0.031(2) 0.0019(17) 0.021(2) 0.0007(17)
C23 0.018(2) 0.021(2) 0.050(3) -0.006(2) 0.020(2) 0.0013(17)
C35 0.027(2) 0.016(2) 0.027(2) 0.0007(16) 0.0189(19) 0.0017(17)
C3 0.025(2) 0.022(2) 0.036(3) -0.0055(19) 0.018(2) -0.0046(18)
C39 0.022(2) 0.020(2) 0.035(3) -0.0026(19) 0.014(2) 0.0021(17)
C45 0.035(3) 0.022(2) 0.021(2) 0.0013(17) 0.011(2) -0.0058(19)
C18 0.027(2) 0.018(2) 0.029(2) -0.0036(17) 0.019(2) -0.0033(18)
C44 0.028(2) 0.034(3) 0.025(2) -0.0025(19) 0.018(2) -0.005(2)
C27 0.016(2) 0.023(2) 0.038(3) -0.001(2) 0.013(2) 0.0052(17)
C25 0.038(3) 0.017(2) 0.032(2) 0.0021(18) 0.025(2) -0.0013(19)
C31 0.042(3) 0.020(2) 0.031(2) 0.0039(19) 0.026(2) 0.001(2)
C26 0.021(2) 0.023(2) 0.047(3) -0.008(2) 0.022(2) -0.0064(18)
C8 0.024(2) 0.024(2) 0.029(2) 0.0032(18) 0.017(2) 0.0025(18)
C20 0.049(3) 0.026(3) 0.019(2) 0.0000(18) 0.022(2) 0.003(2)
C21 0.062(4) 0.022(2) 0.036(3) 0.007(2) 0.042(3) 0.007(2)
C43 0.028(3) 0.033(3) 0.031(2) 0.004(2) 0.019(2) 0.004(2)
C22 0.037(3) 0.017(2) 0.055(3) -0.004(2) 0.036(3) -0.007(2)
C17 0.030(2) 0.023(2) 0.025(2) -0.0029(18) 0.017(2) -0.0013(19)
C6 0.025(3) 0.031(3) 0.070(4) -0.015(3) 0.031(3) -0.008(2)
C38 0.029(2) 0.018(2) 0.026(2) -0.0019(17) 0.009(2) -0.0001(18)
C33 0.047(3) 0.028(3) 0.039(3) 0.002(2) 0.026(3) -0.006(2)
C5 0.031(3) 0.023(2) 0.037(3) -0.004(2) 0.016(2) -0.004(2)
C47 0.034(3) 0.036(3) 0.066(4) -0.014(3) 0.030(3) -0.007(2)
C34 0.050(3) 0.025(3) 0.033(3) 0.008(2) 0.020(3) 0.006(2)
C4 0.047(3) 0.033(3) 0.040(3) -0.002(2) 0.033(3) -0.010(2)
B2 0.027(3) 0.019(2) 0.022(2) 0.0000(18) 0.014(2) 0.0031(19)
B1 0.022(2) 0.017(2) 0.033(3) -0.0036(19) 0.018(2) 0.0013(18)

loop_
_atom_type_symbol
_atom_type_description
_atom_type_scat_dispersion_real
_atom_type_scat_dispersion_imag
_atom_type_scat_source
C C 0.0181 0.0091 'International Tables Vol C Tables 4.2.6.8 and 6.1.1.4'
H H 0.0000 0.0000 'International Tables Vol C Tables 4.2.6.8 and 6.1.1.4'
B B 0.0090 0.0039 'International Tables Vol C Tables 4.2.6.8 and 6.1.1.4'
Cl Cl 0.3639 0.7018 'International Tables Vol C Tables 4.2.6.8 and 6.1.1.4'
F F 0.0727 0.0534 'International Tables Vol C Tables 4.2.6.8 and 6.1.1.4'
Fe Fe -1.1336 3.1974 'International Tables Vol C Tables 4.2.6.8 and 6.1.1.4'
N N 0.0311 0.0180 'International Tables Vol C Tables 4.2.6.8 and 6.1.1.4'
O O 0.0492 0.0322 'International Tables Vol C Tables 4.2.6.8 and 6.1.1.4'

loop_
_geom_angle_atom_site_label_1
_geom_angle_atom_site_label_2
_geom_angle_atom_site_label_3
_geom_angle
_geom_angle_site_symmetry_1
_geom_angle_site_symmetry_3
_geom_angle_publ_flag
C28 Fe1 C19 163.6(2) . . ?
C28 Fe1 C24 40.8(2) . . ?
C28 Fe1 C23 126.1(2) . . ?
C28 Fe1 C27 41.1(2) . . ?
C28 Fe1 C25 68.41(18) . . ?
C28 Fe1 C26 68.5(2) . . ?
C28 Fe1 C20 154.4(2) . . ?
C28 Fe1 C21 120.2(2) . . ?
C28 Fe1 C22 108.3(2) . . ?
C19 Fe1 C24 125.6(2) . . ?
C19 Fe1 C23 40.8(2) . . ?
C19 Fe1 C27 153.6(2) . . ?
C19 Fe1 C25 107.07(19) . . ?
C19 Fe1 C26 119.1(2) . . ?
C19 Fe1 C20 40.8(2) . . ?
C19 Fe1 C21 68.2(2) . . ?
C19 Fe1 C22 68.15(19) . . ?
C24 Fe1 C20 163.6(2) . . ?
C24 Fe1 C22 119.2(2) . . ?
C23 Fe1 C24 106.4(2) . . ?
C23 Fe1 C27 164.6(2) . . ?
C23 Fe1 C25 118.2(2) . . ?
C23 Fe1 C26 152.8(2) . . ?
C23 Fe1 C20 68.9(2) . . ?
C23 Fe1 C21 68.3(2) . . ?
C23 Fe1 C22 40.8(2) . . ?
C27 Fe1 C24 69.1(2) . . ?
C27 Fe1 C20 119.5(2) . . ?
C27 Fe1 C21 108.8(2) . . ?
C27 Fe1 C22 127.5(2) . . ?
C25 Fe1 C24 40.8(2) . . ?
C25 Fe1 C27 68.6(2) . . ?
C25 Fe1 C26 40.5(2) . . ?
C25 Fe1 C20 126.4(2) . . ?
C25 Fe1 C21 164.8(2) . . ?
C25 Fe1 C22 153.3(2) . . ?
C26 Fe1 C24 68.6(2) . . ?
C26 Fe1 C27 40.70(19) . . ?
C26 Fe1 C20 108.0(2) . . ?
C26 Fe1 C21 128.0(3) . . ?
C26 Fe1 C22 165.2(2) . . ?
C20 Fe1 C22 68.2(2) . . ?
C21 Fe1 C24 153.7(2) . . ?
C21 Fe1 C20 40.7(2) . . ?
C21 Fe1 C22 40.0(3) . . ?
C30 O3 B2 126.8(4) . . ?
C2 O2 B1 129.4(4) . . ?
C2 N1 C3 119.3(4) . . ?
C1 N1 C2 120.1(4) . . ?
C1 N1 C3 120.6(4) . . ?
C29 N3 C28 121.2(4) . . ?
C29 N3 B2 119.9(4) . . ?
C28 N3 B2 118.9(4) . . ?
C19 N2 B1 118.0(4) . . ?
C1 N2 C19 118.7(4) . . ?
C1 N2 B1 121.5(4) . . ?
C29 N4 C30 120.2(4) . . ?
C29 N4 C31 120.3(4) . . ?
C30 N4 C31 119.0(4) . . ?
C42 C41 C46 114.1(5) . . ?
C42 C41 B2 119.7(4) . . ?
C46 C41 B2 126.1(4) . . ?
N3 C29 N4 123.8(4) . . ?
N3 C29 H29 118.1 . . ?
N4 C29 H29 118.1 . . ?
F11 C42 C41 119.2(5) . . ?
F11 C42 C43 116.4(5) . . ?
C43 C42 C41 124.3(5) . . ?
F16 C36 C37 116.8(4) . . ?
F16 C36 C35 119.4(4) . . ?
C37 C36 C35 123.7(4) . . ?
N3 C28 Fe1 133.4(3) . . ?
N3 C28 C27 125.9(4) . . ?
C24 C28 Fe1 70.8(3) . . ?
C24 C28 N3 123.8(4) . . ?
C24 C28 C27 109.4(4) . . ?
C27 C28 Fe1 70.4(3) . . ?
O2 C2 N1 116.2(4) . . ?
O1 C2 O2 122.9(4) . . ?
O1 C2 N1 120.9(4) . . ?
F5 C12 C11 116.5(4) . . ?
F5 C12 C7 119.1(5) . . ?
C11 C12 C7 124.4(5) . . ?
F17 C37 C36 120.8(4) . . ?
F17 C37 C38 119.7(4) . . ?
C36 C37 C38 119.5(4) . . ?
N2 C19 Fe1 131.2(3) . . ?
N2 C19 C23 125.8(5) . . ?
N2 C19 C20 124.7(5) . . ?
C23 C19 Fe1 70.2(3) . . ?
C23 C19 C20 109.2(4) . . ?
C20 C19 Fe1 70.6(3) . . ?
F15 C46 C41 120.5(4) . . ?
F15 C46 C45 116.3(4) . . ?
C45 C46 C41 123.1(5) . . ?
F7 C15 C14 120.4(5) . . ?
F7 C15 C16 119.8(4) . . ?
C16 C15 C14 119.8(4) . . ?
F3 C10 C11 120.9(5) . . ?
F3 C10 C9 119.6(5) . . ?
C11 C10 C9 119.4(5) . . ?
F6 C14 C15 116.2(4) . . ?
F6 C14 C13 120.7(4) . . ?
C15 C14 C13 123.1(5) . . ?
F4 C11 C12 120.8(5) . . ?
F4 C11 C10 120.0(5) . . ?
C10 C11 C12 119.2(5) . . ?
C14 C13 B1 126.7(4) . . ?
C18 C13 C14 114.0(4) . . ?
C18 C13 B1 119.1(4) . . ?
H32A C32 H32B 109.5 . . ?
H32A C32 H32C 109.5 . . ?
H32B C32 H32C 109.5 . . ?
C31 C32 H32A 109.5 . . ?
C31 C32 H32B 109.5 . . ?
C31 C32 H32C 109.5 . . ?
F20 C40 C35 121.2(5) . . ?
F20 C40 C39 115.4(4) . . ?
C35 C40 C39 123.4(4) . . ?
O3 C30 N4 115.3(4) . . ?
O4 C30 O3 123.2(4) . . ?
O4 C30 N4 121.5(4) . . ?
N1 C1 H1 117.3 . . ?
N2 C1 N1 125.4(4) . . ?
N2 C1 H1 117.3 . . ?
F8 C16 C15 119.7(5) . . ?
F8 C16 C17 120.5(5) . . ?
C17 C16 C15 119.7(5) . . ?
F2 C9 C10 119.6(5) . . ?
F2 C9 C8 120.6(5) . . ?
C10 C9 C8 119.7(5) . . ?
Fe1 C24 H24 127.3 . . ?
C28 C24 Fe1 68.3(3) . . ?
C28 C24 H24 126.7 . . ?
C28 C24 C25 106.7(4) . . ?
C25 C24 Fe1 69.2(3) . . ?
C25 C24 H24 126.7 . . ?
C12 C7 B1 120.0(4) . . ?
C8 C7 C12 113.4(5) . . ?
C8 C7 B1 126.0(4) . . ?
Fe1 C23 H23 126.0 . . ?
C19 C23 Fe1 69.0(3) . . ?
C19 C23 H23 126.5 . . ?
C19 C23 C22 106.9(5) . . ?
C22 C23 Fe1 70.1(3) . . ?
C22 C23 H23 126.5 . . ?
C36 C35 B2 118.4(4) . . ?
C40 C35 C36 114.4(5) . . ?
C40 C35 B2 126.7(4) . . ?
N1 C3 C6 110.3(4) . . ?
C5 C3 N1 109.1(4) . . ?
C5 C3 C6 107.9(5) . . ?
C5 C3 C4 112.9(4) . . ?
C4 C3 N1 108.0(4) . . ?
C4 C3 C6 108.7(5) . . ?
F19 C39 C40 120.3(5) . . ?
F19 C39 C38 120.4(5) . . ?
C38 C39 C40 119.3(5) . . ?
F14 C45 C46 120.8(5) . . ?
F14 C45 C44 119.3(5) . . ?
C44 C45 C46 119.9(5) . . ?
F10 C18 C13 119.1(4) . . ?
F10 C18 C17 116.4(4) . . ?
C17 C18 C13 124.4(5) . . ?
F13 C44 C45 119.6(5) . . ?
F13 C44 C43 121.0(5) . . ?
C43 C44 C45 119.4(5) . . ?
Fe1 C27 H27 126.8 . . ?
C28 C27 Fe1 68.5(3) . . ?
C28 C27 H27 126.7 . . ?
C26 C27 Fe1 69.6(3) . . ?
C26 C27 C28 106.6(5) . . ?
C26 C27 H27 126.7 . . ?
Fe1 C25 H25 126.1 . . ?
C24 C25 Fe1 70.0(3) . . ?
C24 C25 H25 125.7 . . ?
C26 C25 Fe1 69.8(3) . . ?
C26 C25 C24 108.7(4) . . ?
C26 C25 H25 125.7 . . ?
C32 C31 N4 109.5(4) . . ?
C33 C31 N4 109.1(4) . . ?
C33 C31 C32 107.2(5) . . ?
C34 C31 N4 109.0(4) . . ?
C34 C31 C32 110.1(5) . . ?
C34 C31 C33 111.9(5) . . ?
Fe1 C26 H26 126.5 . . ?
C27 C26 Fe1 69.7(3) . . ?
C27 C26 H26 125.7 . . ?
C25 C26 Fe1 69.7(3) . . ?
C25 C26 C27 108.6(5) . . ?
C25 C26 H26 125.7 . . ?
F1 C8 C9 116.5(4) . . ?
F1 C8 C7 119.7(4) . . ?
C9 C8 C7 123.8(5) . . ?
Fe1 C20 H20 126.7 . . ?
C19 C20 Fe1 68.6(3) . . ?
C19 C20 H20 126.7 . . ?
C19 C20 C21 106.7(5) . . ?
C21 C20 Fe1 69.6(3) . . ?
C21 C20 H20 126.7 . . ?
Fe1 C21 H21 126.1 . . ?
C20 C21 Fe1 69.7(3) . . ?
C20 C21 H21 125.6 . . ?
C22 C21 Fe1 70.1(3) . . ?
C22 C21 C20 108.7(5) . . ?
C22 C21 H21 125.6 . . ?
F12 C43 C42 121.0(5) . . ?
F12 C43 C44 119.8(5) . . ?
C44 C43 C42 119.2(5) . . ?
Fe1 C22 H22 126.8 . . ?
C23 C22 Fe1 69.2(3) . . ?
C23 C22 H22 125.7 . . ?
C21 C22 Fe1 69.9(3) . . ?
C21 C22 C23 108.5(5) . . ?
C21 C22 H22 125.7 . . ?
F9 C17 C16 120.5(4) . . ?
F9 C17 C18 120.8(5) . . ?
C16 C17 C18 118.7(5) . . ?
C3 C6 H6A 109.5 . . ?
C3 C6 H6B 109.5 . . ?
C3 C6 H6C 109.5 . . ?
H6A C6 H6B 109.5 . . ?
H6A C6 H6C 109.5 . . ?
H6B C6 H6C 109.5 . . ?
F18 C38 C37 120.4(4) . . ?
F18 C38 C39 119.9(5) . . ?
C37 C38 C39 119.7(5) . . ?
C31 C33 H33A 109.5 . . ?
C31 C33 H33B 109.5 . . ?
C31 C33 H33C 109.5 . . ?
H33A C33 H33B 109.5 . . ?
H33A C33 H33C 109.5 . . ?
H33B C33 H33C 109.5 . . ?
C3 C5 H5A 109.5 . . ?
C3 C5 H5B 109.5 . . ?
C3 C5 H5C 109.5 . . ?
H5A C5 H5B 109.5 . . ?
H5A C5 H5C 109.5 . . ?
H5B C5 H5C 109.5 . . ?
Cl2 C47 H47A 109.6 . . ?
Cl2 C47 H47B 109.6 . . ?
Cl1 C47 Cl2 110.4(3) . . ?
Cl1 C47 H47A 109.6 . . ?
Cl1 C47 H47B 109.6 . . ?
H47A C47 H47B 108.1 . . ?
C31 C34 H34A 109.5 . . ?
C31 C34 H34B 109.5 . . ?
C31 C34 H34C 109.5 . . ?
H34A C34 H34B 109.5 . . ?
H34A C34 H34C 109.5 . . ?
H34B C34 H34C 109.5 . . ?
C3 C4 H4A 109.5 . . ?
C3 C4 H4B 109.5 . . ?
C3 C4 H4C 109.5 . . ?
H4A C4 H4B 109.5 . . ?
H4A C4 H4C 109.5 . . ?
H4B C4 H4C 109.5 . . ?
O3 B2 N3 105.9(4) . . ?
O3 B2 C41 107.7(4) . . ?
O3 B2 C35 106.9(4) . . ?
N3 B2 C41 105.9(4) . . ?
N3 B2 C35 112.1(4) . . ?
C41 B2 C35 117.8(4) . . ?
O2 B1 N2 106.2(4) . . ?
O2 B1 C13 109.0(4) . . ?
O2 B1 C7 105.5(4) . . ?
N2 B1 C13 104.2(4) . . ?
N2 B1 C7 114.1(4) . . ?
C7 B1 C13 117.5(4) . . ?

loop_
_geom_bond_atom_site_label_1
_geom_bond_atom_site_label_2
_geom_bond_distance
_geom_bond_site_symmetry_2
_geom_bond_publ_flag
Fe1 C28 2.026(5) . ?
Fe1 C19 2.036(4) . ?
Fe1 C24 2.060(4) . ?
Fe1 C23 2.051(5) . ?
Fe1 C27 2.052(5) . ?
Fe1 C25 2.049(5) . ?
Fe1 C26 2.051(5) . ?
Fe1 C20 2.063(5) . ?
Fe1 C21 2.061(5) . ?
Fe1 C22 2.063(5) . ?
Cl2 C47 1.780(7) . ?
Cl1 C47 1.758(7) . ?
F16 C36 1.350(5) . ?
F15 C46 1.347(6) . ?
F20 C40 1.348(5) . ?
F10 C18 1.355(6) . ?
F19 C39 1.337(6) . ?
F5 C12 1.346(6) . ?
F6 C14 1.348(6) . ?
F17 C37 1.348(5) . ?
F11 C42 1.354(6) . ?
F1 C8 1.357(6) . ?
F7 C15 1.340(6) . ?
F8 C16 1.341(6) . ?
F18 C38 1.341(6) . ?
F13 C44 1.341(6) . ?
F14 C45 1.342(6) . ?
F9 C17 1.337(6) . ?
F3 C10 1.341(6) . ?
F2 C9 1.351(6) . ?
F4 C11 1.341(6) . ?
F12 C43 1.337(6) . ?
O3 C30 1.311(6) . ?
O3 B2 1.489(6) . ?
O2 C2 1.305(6) . ?
O2 B1 1.491(6) . ?
O1 C2 1.201(6) . ?
O4 C30 1.198(6) . ?
N1 C2 1.436(6) . ?
N1 C1 1.337(6) . ?
N1 C3 1.526(6) . ?
N3 C29 1.307(6) . ?
N3 C28 1.432(6) . ?
N3 B2 1.563(6) . ?
N2 C19 1.425(6) . ?
N2 C1 1.294(6) . ?
N2 B1 1.571(6) . ?
N4 C29 1.337(6) . ?
N4 C30 1.446(6) . ?
N4 C31 1.527(6) . ?
C41 C42 1.391(7) . ?
C41 C46 1.396(7) . ?
C41 B2 1.630(7) . ?
C29 H29 0.9300 . ?
C42 C43 1.376(7) . ?
C36 C37 1.373(7) . ?
C36 C35 1.399(6) . ?
C28 C24 1.426(7) . ?
C28 C27 1.433(7) . ?
C12 C11 1.374(8) . ?
C12 C7 1.403(7) . ?
C37 C38 1.375(8) . ?
C19 C23 1.426(7) . ?
C19 C20 1.429(8) . ?
C46 C45 1.380(7) . ?
C15 C14 1.383(7) . ?
C15 C16 1.375(8) . ?
C10 C11 1.374(8) . ?
C10 C9 1.375(8) . ?
C14 C13 1.393(6) . ?
C13 C18 1.392(7) . ?
C13 B1 1.640(7) . ?
C32 H32A 0.9600 . ?
C32 H32B 0.9600 . ?
C32 H32C 0.9600 . ?
C32 C31 1.520(7) . ?
C40 C35 1.385(7) . ?
C40 C39 1.392(7) . ?
C1 H1 0.9300 . ?
C16 C17 1.374(7) . ?
C9 C8 1.380(7) . ?
C24 H24 0.9300 . ?
C24 C25 1.431(7) . ?
C7 C8 1.390(7) . ?
C7 B1 1.626(7) . ?
C23 H23 0.9300 . ?
C23 C22 1.433(7) . ?
C35 B2 1.630(7) . ?
C3 C6 1.532(7) . ?
C3 C5 1.525(7) . ?
C3 C4 1.525(8) . ?
C39 C38 1.375(7) . ?
C45 C44 1.377(8) . ?
C18 C17 1.382(7) . ?
C44 C43 1.374(7) . ?
C27 H27 0.9300 . ?
C27 C26 1.427(6) . ?
C25 H25 0.9300 . ?
C25 C26 1.419(8) . ?
C31 C33 1.522(8) . ?
C31 C34 1.522(8) . ?
C26 H26 0.9300 . ?
C20 H20 0.9300 . ?
C20 C21 1.434(7) . ?
C21 H21 0.9300 . ?
C21 C22 1.410(9) . ?
C22 H22 0.9300 . ?
C6 H6A 0.9600 . ?
C6 H6B 0.9600 . ?
C6 H6C 0.9600 . ?
C33 H33A 0.9600 . ?
C33 H33B 0.9600 . ?
C33 H33C 0.9600 . ?
C5 H5A 0.9600 . ?
C5 H5B 0.9600 . ?
C5 H5C 0.9600 . ?
C47 H47A 0.9700 . ?
C47 H47B 0.9700 . ?
C34 H34A 0.9600 . ?
C34 H34B 0.9600 . ?
C34 H34C 0.9600 . ?
C4 H4A 0.9600 . ?
C4 H4B 0.9600 . ?
C4 H4C 0.9600 . ?
